data_4308101
loop_
_publ_author_name
'Sonia Taktak'
'Wanhua Ye'
'Aida M. Herrera'
'Elena V. Rybak-Akimova'

_publ_contact_author_address 'Department of Chemistry, Tufts University, Medford, Massachusetts 02155, USA'
_publ_contact_author_email elena.rybak-akimova@tufts.edu
_publ_contact_author_name 'Elena V. Rybak-Akimova'
_publ_section_title
;
Synthesis and Catalytic Properties in Olefin Epoxidation of Novel Iron(II)
Complexes with Pyridine-Containing Macrocycles Bearing an Aminopropyl
Pendant Arm
;
_journal_name_full 'Inorganic Chemistry'
_journal_page_first 2929
_journal_page_last 2942
_journal_paper_doi 10.1021/ic070094e
_journal_volume 46
_journal_year 2007
_chemical_formula_moiety 'C19 H32 Fe N6, 2(C F3 O3 S)'
_chemical_formula_sum 'C21 H32 F6 Fe N6 O6 S2'
_chemical_formula_weight 698.50
_chemical_name_systematic
; 
 ? 
;
_space_group_IT_number 2
_symmetry_cell_setting triclinic
_symmetry_space_group_name_Hall '-P 1'
_symmetry_space_group_name_H-M 'P -1'
_atom_sites_solution_hydrogens geom
_atom_sites_solution_primary direct
_atom_sites_solution_secondary difmap
_audit_creation_method SHELXL-97
_cell_angle_alpha 81.333(2)
_cell_angle_beta 70.9660(10)
_cell_angle_gamma 65.5250(10)
_cell_formula_units_Z 2
_cell_length_a 10.3970(8)
_cell_length_b 12.4925(12)
_cell_length_c 13.2344(10)
_cell_measurement_reflns_used 6324
_cell_measurement_temperature 173(2)
_cell_measurement_theta_max 28.26
_cell_measurement_theta_min 2.25
_cell_volume 1478.7(2)
_computing_cell_refinement 'Bruker SMART'
_computing_data_collection 'Bruker SMART'
_computing_data_reduction 'Bruker SAINT'
_computing_molecular_graphics 'Bruker SHELXTL'
_computing_publication_material 'Bruker SHELXTL'
_computing_structure_refinement 'SHELXL-97 (Sheldrick, 1997)'
_computing_structure_solution 'SHELXS-97 (Sheldrick, 1990)'
_diffrn_ambient_temperature 173(2)
_diffrn_measured_fraction_theta_full 0.996
_diffrn_measured_fraction_theta_max 0.935
_diffrn_measurement_device_type 'CCD area detector'
_diffrn_measurement_method 'phi and omega scans'
_diffrn_radiation_monochromator graphite
_diffrn_radiation_source 'fine-focus sealed tube'
_diffrn_radiation_type MoK\a
_diffrn_radiation_wavelength 0.71073
_diffrn_reflns_av_R_equivalents 0.0249
_diffrn_reflns_av_sigmaI/netI 0.0312
_diffrn_reflns_limit_h_max 13
_diffrn_reflns_limit_h_min -13
_diffrn_reflns_limit_k_max 15
_diffrn_reflns_limit_k_min -16
_diffrn_reflns_limit_l_max 17
_diffrn_reflns_limit_l_min -17
_diffrn_reflns_number 11601
_diffrn_reflns_theta_full 25.00
_diffrn_reflns_theta_max 28.27
_diffrn_reflns_theta_min 1.79
_exptl_absorpt_coefficient_mu 0.735
_exptl_absorpt_correction_T_max 0.9301
_exptl_absorpt_correction_T_min 0.8669
_exptl_absorpt_correction_type none
_exptl_crystal_colour red
_exptl_crystal_density_diffrn 1.569
_exptl_crystal_density_method 'not measured'
_exptl_crystal_description block
_exptl_crystal_F_000 720
_exptl_crystal_size_max 0.20
_exptl_crystal_size_mid 0.15
_exptl_crystal_size_min 0.10
_refine_diff_density_max 0.771
_refine_diff_density_min -0.923
_refine_diff_density_rms 0.094
_refine_ls_extinction_method none
_refine_ls_goodness_of_fit_ref 1.150
_refine_ls_hydrogen_treatment constr
_refine_ls_matrix_type full
_refine_ls_number_parameters 383
_refine_ls_number_reflns 6853
_refine_ls_number_restraints 0
_refine_ls_restrained_S_all 1.150
_refine_ls_R_factor_all 0.0723
_refine_ls_R_factor_gt 0.0566
_refine_ls_shift/su_max 0.000
_refine_ls_shift/su_mean 0.000
_refine_ls_structure_factor_coef Fsqd
_refine_ls_weighting_details 'calc w=1/[\s^2^(Fo^2^)+(0.1051P)^2^+0.2470P] where P=(Fo^2^+2Fc^2^)/3'
_refine_ls_weighting_scheme calc
_refine_ls_wR_factor_gt 0.1577
_refine_ls_wR_factor_ref 0.1735
_reflns_number_gt 5223
_reflns_number_total 6853
_reflns_threshold_expression >2sigma(I)
_cod_data_source_file ic070094esi20070118_070321_1.cif
_cod_data_source_block fecrhuu_tf
_cod_depositor_comments
;
The following automatic conversions were performed:
'_symmetry_cell_setting' value 'Triclinic' changed to 'triclinic'
according to '/home/saulius/struct/CIF-dictionaries/cif_core.dic'
dictionary named 'cif_core.dic' version 2.4.1 from 2010-06-29.

Automatic conversion script
Id: cif_fix_enum 1527 2010-12-29 10:47:43Z saulius 
;
_cod_database_code 4308101

loop_
_symmetry_equiv_pos_as_xyz
'x, y, z'
'-x, -y, -z'

loop_
_atom_site_label
_atom_site_type_symbol
_atom_site_fract_x
_atom_site_fract_y
_atom_site_fract_z
_atom_site_U_iso_or_equiv
_atom_site_adp_type
_atom_site_occupancy
_atom_site_symmetry_multiplicity
_atom_site_calc_flag
_atom_site_refinement_flags
_atom_site_disorder_assembly
_atom_site_disorder_group
Fe1 Fe 0.25486(4) 0.24519(3) 0.25101(2) 0.02839(13) Uani 1 1 d . . .
N1 N 0.2698(2) 0.16613(18) 0.13441(16) 0.0288(4) Uani 1 1 d . . .
N2 N 0.1590(3) 0.1347(2) 0.33639(17) 0.0363(5) Uani 1 1 d . . .
H2A H 0.2340 0.0721 0.3572 0.044 Uiso 1 1 d R . .
N3 N 0.2393(2) 0.32948(19) 0.37746(17) 0.0328(5) Uani 1 1 d . . .
H3 H 0.3222 0.2828 0.3995 0.039 Uiso 1 1 d R . .
N4 N 0.3736(2) 0.31986(18) 0.13301(17) 0.0322(5) Uani 1 1 d . . .
H4 H 0.4712 0.2729 0.1305 0.039 Uiso 1 1 d R . .
N5 N 0.4407(2) 0.13130(18) 0.26919(15) 0.0295(4) Uani 1 1 d . . .
N6 N 0.0700(3) 0.3642(2) 0.23814(17) 0.0336(5) Uani 1 1 d . . .
C1 C 0.2140(3) 0.0824(2) 0.1531(2) 0.0332(5) Uani 1 1 d . . .
C2 C 0.1160(3) 0.0838(3) 0.2653(2) 0.0405(6) Uani 1 1 d . . .
H2 H 0.0154 0.1418 0.2637 0.049 Uiso 1 1 calc R . .
C3 C 0.0408(4) 0.1794(3) 0.4359(2) 0.0450(7) Uani 1 1 d . . .
H3A H 0.0088 0.1158 0.4731 0.054 Uiso 1 1 calc R . .
H3B H -0.0452 0.2441 0.4190 0.054 Uiso 1 1 calc R . .
C4 C 0.0935(4) 0.2239(3) 0.5082(2) 0.0508(8) Uani 1 1 d . . .
H4A H 0.1897 0.1635 0.5135 0.061 Uiso 1 1 calc R . .
H4B H 0.0223 0.2337 0.5807 0.061 Uiso 1 1 calc R . .
C5 C 0.1115(3) 0.3396(3) 0.4721(2) 0.0432(7) Uani 1 1 d . . .
H5A H 0.0205 0.3968 0.4557 0.052 Uiso 1 1 calc R . .
H5B H 0.1224 0.3711 0.5318 0.052 Uiso 1 1 calc R . .
C6 C 0.2474(4) 0.4469(2) 0.3522(2) 0.0423(6) Uani 1 1 d . . .
H6A H 0.2556 0.4743 0.4154 0.051 Uiso 1 1 calc R . .
H6B H 0.1544 0.5034 0.3382 0.051 Uiso 1 1 calc R . .
C7 C 0.3763(4) 0.4475(3) 0.2566(2) 0.0477(7) Uani 1 1 d . . .
H7A H 0.4669 0.3807 0.2646 0.057 Uiso 1 1 calc R . .
H7B H 0.3909 0.5209 0.2569 0.057 Uiso 1 1 calc R . .
C8 C 0.3583(4) 0.4386(3) 0.1494(2) 0.0438(7) Uani 1 1 d . . .
H8A H 0.2596 0.4960 0.1458 0.053 Uiso 1 1 calc R . .
H8B H 0.4338 0.4588 0.0916 0.053 Uiso 1 1 calc R . .
C9 C 0.3639(3) 0.3032(3) 0.0299(2) 0.0406(6) Uani 1 1 d . . .
H9 H 0.2711 0.3692 0.0221 0.049 Uiso 1 1 calc R . .
C10 C 0.3368(3) 0.1927(2) 0.0345(2) 0.0325(5) Uani 1 1 d . . .
C11 C 0.3619(3) 0.1283(3) -0.0503(2) 0.0380(6) Uani 1 1 d . . .
H11 H 0.4105 0.1463 -0.1209 0.046 Uiso 1 1 calc R . .
C12 C 0.3147(3) 0.0365(3) -0.0303(2) 0.0410(6) Uani 1 1 d . . .
H12 H 0.3353 -0.0118 -0.0872 0.049 Uiso 1 1 calc R . .
C13 C 0.2381(3) 0.0150(2) 0.0714(2) 0.0393(6) Uani 1 1 d . . .
H13 H 0.2023 -0.0461 0.0847 0.047 Uiso 1 1 calc R . .
C14 C 0.0979(5) -0.0297(4) 0.3040(3) 0.0670(11) Uani 1 1 d . . .
H14A H 0.1936 -0.0911 0.3064 0.101 Uiso 1 1 calc R . .
H14B H 0.0608 -0.0528 0.2551 0.101 Uiso 1 1 calc R . .
H14C H 0.0274 -0.0195 0.3757 0.101 Uiso 1 1 calc R . .
C15 C 0.4852(3) 0.3136(3) -0.0671(2) 0.0420(6) Uani 1 1 d . . .
H15A H 0.4884 0.3912 -0.0688 0.063 Uiso 1 1 calc R . .
H15B H 0.4655 0.3041 -0.1320 0.063 Uiso 1 1 calc R . .
H15C H 0.5803 0.2524 -0.0633 0.063 Uiso 1 1 calc R . .
C16 C 0.5511(3) 0.0750(2) 0.2847(2) 0.0338(5) Uani 1 1 d . . .
C17 C 0.6933(3) 0.0057(3) 0.3023(3) 0.0494(8) Uani 1 1 d . . .
H17A H 0.7688 0.0300 0.2506 0.074 Uiso 1 1 calc R . .
H17B H 0.7186 -0.0778 0.2931 0.074 Uiso 1 1 calc R . .
H17C H 0.6888 0.0179 0.3750 0.074 Uiso 1 1 calc R . .
C18 C -0.0385(3) 0.4306(2) 0.2268(2) 0.0381(6) Uani 1 1 d . . .
C19 C -0.1786(4) 0.5163(3) 0.2117(3) 0.0610(9) Uani 1 1 d . . .
H19A H -0.1760 0.5949 0.2003 0.092 Uiso 1 1 calc R . .
H19B H -0.2598 0.5163 0.2755 0.092 Uiso 1 1 calc R . .
H19C H -0.1938 0.4952 0.1494 0.092 Uiso 1 1 calc R . .
C20 C 0.4189(5) 0.6911(3) 0.4689(3) 0.0650(10) Uani 1 1 d . . .
C21 C 0.0764(4) 0.7636(3) 1.0624(3) 0.0560(8) Uani 1 1 d . . .
F1 F 0.5413(3) 0.5941(2) 0.4476(3) 0.1135(12) Uani 1 1 d . . .
F2 F 0.3527(3) 0.6898(3) 0.5720(2) 0.0962(9) Uani 1 1 d . . .
F3 F 0.3279(4) 0.6861(3) 0.4212(3) 0.1018(10) Uani 1 1 d . . .
F4 F -0.0071(2) 0.8786(2) 1.0727(2) 0.0698(6) Uani 1 1 d . . .
F5 F -0.0139(3) 0.7084(3) 1.0887(2) 0.0937(9) Uani 1 1 d . . .
F6 F 0.1503(3) 0.7351(2) 1.13472(17) 0.0663(6) Uani 1 1 d . . .
O1 O 0.5567(3) 0.8097(3) 0.4893(2) 0.0675(7) Uani 1 1 d . . .
O2 O 0.5316(4) 0.8046(3) 0.31517(19) 0.0751(8) Uani 1 1 d . . .
O3 O 0.3215(3) 0.9149(2) 0.4578(2) 0.0677(7) Uani 1 1 d . . .
O4 O 0.2825(3) 0.8010(2) 0.9121(2) 0.0550(6) Uani 1 1 d . . .
O5 O 0.1035(3) 0.7587(3) 0.8638(2) 0.0750(8) Uani 1 1 d . . .
O6 O 0.2851(3) 0.6041(2) 0.9371(2) 0.0593(6) Uani 1 1 d . . .
S1 S 0.46241(10) 0.81918(7) 0.42734(6) 0.0466(2) Uani 1 1 d . . .
S2 S 0.20085(9) 0.72837(7) 0.92809(7) 0.0470(2) Uani 1 1 d . . .

loop_
_atom_site_aniso_label
_atom_site_aniso_U_11
_atom_site_aniso_U_22
_atom_site_aniso_U_33
_atom_site_aniso_U_23
_atom_site_aniso_U_13
_atom_site_aniso_U_12
Fe1 0.0306(2) 0.0290(2) 0.0236(2) 0.00386(14) -0.00731(15) -0.01165(15)
N1 0.0274(10) 0.0295(10) 0.0261(10) 0.0036(8) -0.0061(8) -0.0107(8)
N2 0.0398(12) 0.0399(12) 0.0312(11) 0.0058(9) -0.0088(10) -0.0208(10)
N3 0.0340(11) 0.0300(10) 0.0299(11) -0.0007(8) -0.0079(9) -0.0090(9)
N4 0.0344(11) 0.0292(10) 0.0305(10) 0.0051(8) -0.0087(9) -0.0126(9)
N5 0.0357(11) 0.0310(10) 0.0222(9) 0.0010(8) -0.0063(8) -0.0153(9)
N6 0.0370(12) 0.0361(11) 0.0266(10) 0.0010(8) -0.0060(9) -0.0163(10)
C1 0.0376(14) 0.0326(12) 0.0318(13) 0.0064(10) -0.0132(11) -0.0160(11)
C2 0.0484(16) 0.0443(15) 0.0312(13) 0.0097(11) -0.0109(12) -0.0245(13)
C3 0.0491(17) 0.0504(17) 0.0318(14) 0.0049(12) 0.0010(12) -0.0274(14)
C4 0.067(2) 0.0500(17) 0.0267(13) 0.0037(12) -0.0025(13) -0.0250(16)
C5 0.0510(17) 0.0429(15) 0.0263(13) -0.0037(11) -0.0038(12) -0.0142(13)
C6 0.0537(18) 0.0351(14) 0.0400(15) -0.0054(11) -0.0123(13) -0.0186(13)
C7 0.061(2) 0.0498(17) 0.0427(16) 0.0003(13) -0.0135(14) -0.0328(16)
C8 0.0618(19) 0.0380(14) 0.0379(14) 0.0086(11) -0.0136(13) -0.0295(14)
C9 0.0495(17) 0.0438(15) 0.0303(13) 0.0052(11) -0.0079(12) -0.0248(13)
C10 0.0322(13) 0.0383(13) 0.0261(11) 0.0045(10) -0.0080(10) -0.0149(11)
C11 0.0363(14) 0.0465(15) 0.0298(12) -0.0010(11) -0.0066(11) -0.0170(12)
C12 0.0403(15) 0.0437(15) 0.0385(14) -0.0094(12) -0.0103(12) -0.0140(12)
C13 0.0395(15) 0.0356(13) 0.0456(15) -0.0004(11) -0.0149(12) -0.0156(12)
C14 0.110(3) 0.081(3) 0.0467(18) 0.0267(18) -0.033(2) -0.075(3)
C15 0.0475(16) 0.0443(15) 0.0321(13) 0.0091(11) -0.0062(12) -0.0234(13)
C16 0.0368(14) 0.0326(13) 0.0280(12) 0.0019(10) -0.0093(10) -0.0107(11)
C17 0.0408(16) 0.0544(18) 0.0451(17) 0.0047(14) -0.0199(14) -0.0074(14)
C18 0.0316(14) 0.0378(14) 0.0419(15) 0.0004(11) -0.0125(11) -0.0098(12)
C19 0.0391(17) 0.0495(19) 0.084(3) -0.0049(17) -0.0275(18) 0.0011(14)
C20 0.064(2) 0.0457(19) 0.073(3) 0.0050(17) -0.005(2) -0.0233(17)
C21 0.0434(18) 0.0538(19) 0.071(2) -0.0011(17) -0.0142(16) -0.0213(15)
F1 0.100(2) 0.0390(12) 0.151(3) 0.0040(14) 0.009(2) -0.0150(13)
F2 0.099(2) 0.098(2) 0.0694(16) 0.0287(14) 0.0009(14) -0.0464(17)
F3 0.115(2) 0.097(2) 0.120(2) -0.0150(17) -0.0233(19) -0.0711(19)
F4 0.0509(12) 0.0590(13) 0.0883(16) -0.0145(11) -0.0197(11) -0.0069(10)
F5 0.0800(18) 0.105(2) 0.113(2) -0.0025(16) -0.0070(15) -0.0680(17)
F6 0.0693(14) 0.0710(14) 0.0556(12) 0.0058(10) -0.0193(11) -0.0262(11)
O1 0.0723(17) 0.0754(17) 0.0656(16) 0.0129(13) -0.0402(14) -0.0290(14)
O2 0.110(2) 0.084(2) 0.0368(13) 0.0081(12) -0.0105(14) -0.0553(19)
O3 0.0841(19) 0.0434(13) 0.0752(17) 0.0023(11) -0.0477(15) -0.0073(12)
O4 0.0537(14) 0.0512(13) 0.0629(15) 0.0075(11) -0.0164(11) -0.0264(11)
O5 0.0739(18) 0.0716(18) 0.088(2) -0.0024(15) -0.0541(17) -0.0127(15)
O6 0.0646(15) 0.0406(12) 0.0717(16) 0.0005(11) -0.0316(13) -0.0114(11)
S1 0.0650(5) 0.0425(4) 0.0369(4) 0.0090(3) -0.0221(4) -0.0232(4)
S2 0.0466(4) 0.0412(4) 0.0570(5) 0.0037(3) -0.0266(4) -0.0138(3)

loop_
_atom_type_symbol
_atom_type_description
_atom_type_scat_dispersion_real
_atom_type_scat_dispersion_imag
_atom_type_scat_source
C C 0.0033 0.0016 'International Tables Vol C Tables 4.2.6.8 and 6.1.1.4'
H H 0.0000 0.0000 'International Tables Vol C Tables 4.2.6.8 and 6.1.1.4'
N N 0.0061 0.0033 'International Tables Vol C Tables 4.2.6.8 and 6.1.1.4'
O O 0.0106 0.0060 'International Tables Vol C Tables 4.2.6.8 and 6.1.1.4'
F F 0.0171 0.0103 'International Tables Vol C Tables 4.2.6.8 and 6.1.1.4'
S S 0.1246 0.1234 'International Tables Vol C Tables 4.2.6.8 and 6.1.1.4'
Fe Fe 0.3463 0.8444 'International Tables Vol C Tables 4.2.6.8 and 6.1.1.4'

loop_
_geom_angle_atom_site_label_1
_geom_angle_atom_site_label_2
_geom_angle_atom_site_label_3
_geom_angle
_geom_angle_site_symmetry_1
_geom_angle_site_symmetry_3
_geom_angle_publ_flag
N1 Fe1 N6 89.77(9) . . ?
N1 Fe1 N5 93.34(9) . . ?
N6 Fe1 N5 176.82(9) . . ?
N1 Fe1 N4 81.70(9) . . ?
N6 Fe1 N4 92.43(9) . . ?
N5 Fe1 N4 87.32(9) . . ?
N1 Fe1 N2 82.57(9) . . ?
N6 Fe1 N2 93.08(9) . . ?
N5 Fe1 N2 88.03(9) . . ?
N4 Fe1 N2 163.30(10) . . ?
N1 Fe1 N3 179.60(8) . . ?
N6 Fe1 N3 90.55(9) . . ?
N5 Fe1 N3 86.35(9) . . ?
N4 Fe1 N3 98.53(9) . . ?
N2 Fe1 N3 97.17(9) . . ?
C10 N1 C1 121.0(2) . . ?
C10 N1 Fe1 119.85(18) . . ?
C1 N1 Fe1 119.18(17) . . ?
C3 N2 C2 112.9(2) . . ?
C3 N2 Fe1 117.07(18) . . ?
C2 N2 Fe1 109.67(15) . . ?
C3 N2 H2A 105.4 . . ?
C2 N2 H2A 105.4 . . ?
Fe1 N2 H2A 105.4 . . ?
C5 N3 C6 108.6(2) . . ?
C5 N3 Fe1 115.56(18) . . ?
C6 N3 Fe1 115.25(17) . . ?
C5 N3 H3 105.5 . . ?
C6 N3 H3 105.5 . . ?
Fe1 N3 H3 105.4 . . ?
C9 N4 C8 114.5(2) . . ?
C9 N4 Fe1 110.44(17) . . ?
C8 N4 Fe1 118.06(17) . . ?
C9 N4 H4 104.0 . . ?
C8 N4 H4 104.0 . . ?
Fe1 N4 H4 104.0 . . ?
C16 N5 Fe1 171.8(2) . . ?
C18 N6 Fe1 176.4(2) . . ?
N1 C1 C13 120.2(2) . . ?
N1 C1 C2 112.7(2) . . ?
C13 C1 C2 126.8(2) . . ?
N2 C2 C1 109.4(2) . . ?
N2 C2 C14 115.5(2) . . ?
C1 C2 C14 114.9(3) . . ?
N2 C2 H2 105.3 . . ?
C1 C2 H2 105.3 . . ?
C14 C2 H2 105.3 . . ?
N2 C3 C4 110.7(3) . . ?
N2 C3 H3A 109.5 . . ?
C4 C3 H3A 109.5 . . ?
N2 C3 H3B 109.5 . . ?
C4 C3 H3B 109.5 . . ?
H3A C3 H3B 108.1 . . ?
C3 C4 C5 114.7(2) . . ?
C3 C4 H4A 108.6 . . ?
C5 C4 H4A 108.6 . . ?
C3 C4 H4B 108.6 . . ?
C5 C4 H4B 108.6 . . ?
H4A C4 H4B 107.6 . . ?
N3 C5 C4 113.8(2) . . ?
N3 C5 H5A 108.8 . . ?
C4 C5 H5A 108.8 . . ?
N3 C5 H5B 108.8 . . ?
C4 C5 H5B 108.8 . . ?
H5A C5 H5B 107.7 . . ?
N3 C6 C7 113.6(2) . . ?
N3 C6 H6A 108.9 . . ?
C7 C6 H6A 108.9 . . ?
N3 C6 H6B 108.9 . . ?
C7 C6 H6B 108.9 . . ?
H6A C6 H6B 107.7 . . ?
C6 C7 C8 114.6(3) . . ?
C6 C7 H7A 108.6 . . ?
C8 C7 H7A 108.6 . . ?
C6 C7 H7B 108.6 . . ?
C8 C7 H7B 108.6 . . ?
H7A C7 H7B 107.6 . . ?
N4 C8 C7 111.3(2) . . ?
N4 C8 H8A 109.4 . . ?
C7 C8 H8A 109.4 . . ?
N4 C8 H8B 109.4 . . ?
C7 C8 H8B 109.4 . . ?
H8A C8 H8B 108.0 . . ?
N4 C9 C10 109.2(2) . . ?
N4 C9 C15 116.4(3) . . ?
C10 C9 C15 114.3(2) . . ?
N4 C9 H9 105.3 . . ?
C10 C9 H9 105.3 . . ?
C15 C9 H9 105.3 . . ?
N1 C10 C11 120.7(2) . . ?
N1 C10 C9 112.0(2) . . ?
C11 C10 C9 127.1(2) . . ?
C10 C11 C12 118.3(2) . . ?
C10 C11 H11 120.8 . . ?
C12 C11 H11 120.8 . . ?
C13 C12 C11 120.4(3) . . ?
C13 C12 H12 119.8 . . ?
C11 C12 H12 119.8 . . ?
C1 C13 C12 119.1(3) . . ?
C1 C13 H13 120.4 . . ?
C12 C13 H13 120.4 . . ?
C2 C14 H14A 109.5 . . ?
C2 C14 H14B 109.5 . . ?
H14A C14 H14B 109.5 . . ?
C2 C14 H14C 109.5 . . ?
H14A C14 H14C 109.5 . . ?
H14B C14 H14C 109.5 . . ?
C9 C15 H15A 109.5 . . ?
C9 C15 H15B 109.5 . . ?
H15A C15 H15B 109.5 . . ?
C9 C15 H15C 109.5 . . ?
H15A C15 H15C 109.5 . . ?
H15B C15 H15C 109.5 . . ?
N5 C16 C17 178.3(3) . . ?
C16 C17 H17A 109.5 . . ?
C16 C17 H17B 109.5 . . ?
H17A C17 H17B 109.5 . . ?
C16 C17 H17C 109.5 . . ?
H17A C17 H17C 109.5 . . ?
H17B C17 H17C 109.5 . . ?
N6 C18 C19 179.8(4) . . ?
C18 C19 H19A 109.5 . . ?
C18 C19 H19B 109.5 . . ?
H19A C19 H19B 109.5 . . ?
C18 C19 H19C 109.5 . . ?
H19A C19 H19C 109.5 . . ?
H19B C19 H19C 109.5 . . ?
F2 C20 F3 105.9(3) . . ?
F2 C20 F1 107.4(3) . . ?
F3 C20 F1 108.8(4) . . ?
F2 C20 S1 112.1(3) . . ?
F3 C20 S1 112.0(3) . . ?
F1 C20 S1 110.4(3) . . ?
F5 C21 F6 108.1(3) . . ?
F5 C21 F4 107.1(3) . . ?
F6 C21 F4 106.3(3) . . ?
F5 C21 S2 111.5(3) . . ?
F6 C21 S2 111.6(2) . . ?
F4 C21 S2 111.9(3) . . ?
O2 S1 O1 115.53(19) . . ?
O2 S1 O3 115.47(18) . . ?
O1 S1 O3 113.40(17) . . ?
O2 S1 C20 103.57(19) . . ?
O1 S1 C20 103.09(19) . . ?
O3 S1 C20 103.52(19) . . ?
O5 S2 O4 115.36(17) . . ?
O5 S2 O6 114.84(17) . . ?
O4 S2 O6 114.88(15) . . ?
O5 S2 C21 103.56(18) . . ?
O4 S2 C21 103.26(16) . . ?
O6 S2 C21 102.46(16) . . ?

loop_
_geom_bond_atom_site_label_1
_geom_bond_atom_site_label_2
_geom_bond_distance
_geom_bond_site_symmetry_2
_geom_bond_publ_flag
Fe1 N1 1.886(2) . ?
Fe1 N6 1.924(2) . ?
Fe1 N5 1.933(2) . ?
Fe1 N4 2.023(2) . ?
Fe1 N2 2.027(2) . ?
Fe1 N3 2.037(2) . ?
N1 C10 1.342(3) . ?
N1 C1 1.350(3) . ?
N2 C3 1.467(4) . ?
N2 C2 1.477(4) . ?
N2 H2A 0.9300 . ?
N3 C5 1.475(3) . ?
N3 C6 1.486(3) . ?
N3 H3 0.9300 . ?
N4 C9 1.452(4) . ?
N4 C8 1.467(3) . ?
N4 H4 0.9300 . ?
N5 C16 1.138(3) . ?
N6 C18 1.132(4) . ?
C1 C13 1.366(4) . ?
C1 C2 1.500(4) . ?
C2 C14 1.499(4) . ?
C2 H2 1.0000 . ?
C3 C4 1.510(4) . ?
C3 H3A 0.9900 . ?
C3 H3B 0.9900 . ?
C4 C5 1.520(4) . ?
C4 H4A 0.9900 . ?
C4 H4B 0.9900 . ?
C5 H5A 0.9900 . ?
C5 H5B 0.9900 . ?
C6 C7 1.515(4) . ?
C6 H6A 0.9900 . ?
C6 H6B 0.9900 . ?
C7 C8 1.516(4) . ?
C7 H7A 0.9900 . ?
C7 H7B 0.9900 . ?
C8 H8A 0.9900 . ?
C8 H8B 0.9900 . ?
C9 C10 1.509(4) . ?
C9 C15 1.511(4) . ?
C9 H9 1.0000 . ?
C10 C11 1.371(4) . ?
C11 C12 1.385(4) . ?
C11 H11 0.9500 . ?
C12 C13 1.374(4) . ?
C12 H12 0.9500 . ?
C13 H13 0.9500 . ?
C14 H14A 0.9800 . ?
C14 H14B 0.9800 . ?
C14 H14C 0.9800 . ?
C15 H15A 0.9800 . ?
C15 H15B 0.9800 . ?
C15 H15C 0.9800 . ?
C16 C17 1.447(4) . ?
C17 H17A 0.9800 . ?
C17 H17B 0.9800 . ?
C17 H17C 0.9800 . ?
C18 C19 1.462(4) . ?
C19 H19A 0.9800 . ?
C19 H19B 0.9800 . ?
C19 H19C 0.9800 . ?
C20 F2 1.315(5) . ?
C20 F3 1.322(5) . ?
C20 F1 1.326(5) . ?
C20 S1 1.799(4) . ?
C21 F5 1.315(4) . ?
C21 F6 1.335(4) . ?
C21 F4 1.336(4) . ?
C21 S2 1.814(4) . ?
O1 S1 1.431(3) . ?
O2 S1 1.425(3) . ?
O3 S1 1.431(3) . ?
O4 S2 1.432(2) . ?
O5 S2 1.428(2) . ?
O6 S2 1.442(2) . ?

loop_
_geom_torsion_atom_site_label_1
_geom_torsion_atom_site_label_2
_geom_torsion_atom_site_label_3
_geom_torsion_atom_site_label_4
_geom_torsion
_geom_torsion_site_symmetry_1
_geom_torsion_site_symmetry_2
_geom_torsion_site_symmetry_3
_geom_torsion_site_symmetry_4
_geom_torsion_publ_flag
N6 Fe1 N1 C10 89.3(2) . . . . ?
N5 Fe1 N1 C10 -89.95(19) . . . . ?
N4 Fe1 N1 C10 -3.15(19) . . . . ?
N2 Fe1 N1 C10 -177.5(2) . . . . ?
N6 Fe1 N1 C1 -91.3(2) . . . . ?
N5 Fe1 N1 C1 89.4(2) . . . . ?
N4 Fe1 N1 C1 176.2(2) . . . . ?
N2 Fe1 N1 C1 1.8(2) . . . . ?
N1 Fe1 N2 C3 -146.6(2) . . . . ?
N6 Fe1 N2 C3 -57.2(2) . . . . ?
N5 Fe1 N2 C3 119.8(2) . . . . ?
N4 Fe1 N2 C3 -166.3(3) . . . . ?
N3 Fe1 N2 C3 33.7(2) . . . . ?
N1 Fe1 N2 C2 -16.24(19) . . . . ?
N6 Fe1 N2 C2 73.12(19) . . . . ?
N5 Fe1 N2 C2 -109.87(19) . . . . ?
N4 Fe1 N2 C2 -36.0(4) . . . . ?
N3 Fe1 N2 C2 164.06(18) . . . . ?
N6 Fe1 N3 C5 62.38(19) . . . . ?
N5 Fe1 N3 C5 -118.34(19) . . . . ?
N4 Fe1 N3 C5 154.92(18) . . . . ?
N2 Fe1 N3 C5 -30.8(2) . . . . ?
N6 Fe1 N3 C6 -65.7(2) . . . . ?
N5 Fe1 N3 C6 113.6(2) . . . . ?
N4 Fe1 N3 C6 26.8(2) . . . . ?
N2 Fe1 N3 C6 -158.9(2) . . . . ?
N1 Fe1 N4 C9 17.75(18) . . . . ?
N6 Fe1 N4 C9 -71.66(19) . . . . ?
N5 Fe1 N4 C9 111.52(19) . . . . ?
N2 Fe1 N4 C9 37.5(4) . . . . ?
N3 Fe1 N4 C9 -162.58(18) . . . . ?
N1 Fe1 N4 C8 152.2(2) . . . . ?
N6 Fe1 N4 C8 62.8(2) . . . . ?
N5 Fe1 N4 C8 -114.0(2) . . . . ?
N2 Fe1 N4 C8 172.0(3) . . . . ?
N3 Fe1 N4 C8 -28.1(2) . . . . ?
C10 N1 C1 C13 6.7(4) . . . . ?
Fe1 N1 C1 C13 -172.6(2) . . . . ?
C10 N1 C1 C2 -167.5(2) . . . . ?
Fe1 N1 C1 C2 13.2(3) . . . . ?
C3 N2 C2 C1 158.9(2) . . . . ?
Fe1 N2 C2 C1 26.3(3) . . . . ?
C3 N2 C2 C14 -69.6(4) . . . . ?
Fe1 N2 C2 C14 157.8(3) . . . . ?
N1 C1 C2 N2 -25.9(3) . . . . ?
C13 C1 C2 N2 160.4(3) . . . . ?
N1 C1 C2 C14 -157.7(3) . . . . ?
C13 C1 C2 C14 28.6(4) . . . . ?
C2 N2 C3 C4 176.7(2) . . . . ?
Fe1 N2 C3 C4 -54.5(3) . . . . ?
N2 C3 C4 C5 72.9(4) . . . . ?
C6 N3 C5 C4 -178.3(3) . . . . ?
Fe1 N3 C5 C4 50.4(3) . . . . ?
C3 C4 C5 N3 -72.0(4) . . . . ?
C5 N3 C6 C7 179.3(3) . . . . ?
Fe1 N3 C6 C7 -49.3(3) . . . . ?
N3 C6 C7 C8 73.8(4) . . . . ?
C9 N4 C8 C7 -177.5(3) . . . . ?
Fe1 N4 C8 C7 49.8(3) . . . . ?
C6 C7 C8 N4 -72.7(4) . . . . ?
C8 N4 C9 C10 -163.7(2) . . . . ?
Fe1 N4 C9 C10 -27.5(3) . . . . ?
C8 N4 C9 C15 65.0(3) . . . . ?
Fe1 N4 C9 C15 -158.8(2) . . . . ?
C1 N1 C10 C11 -5.9(4) . . . . ?
Fe1 N1 C10 C11 173.4(2) . . . . ?
C1 N1 C10 C9 168.8(2) . . . . ?
Fe1 N1 C10 C9 -11.8(3) . . . . ?
N4 C9 C10 N1 25.7(3) . . . . ?
C15 C9 C10 N1 158.1(2) . . . . ?
N4 C9 C10 C11 -160.0(3) . . . . ?
C15 C9 C10 C11 -27.6(4) . . . . ?
N1 C10 C11 C12 0.9(4) . . . . ?
C9 C10 C11 C12 -173.0(3) . . . . ?
C10 C11 C12 C13 3.2(4) . . . . ?
N1 C1 C13 C12 -2.5(4) . . . . ?
C2 C1 C13 C12 170.8(3) . . . . ?
C11 C12 C13 C1 -2.4(4) . . . . ?
F2 C20 S1 O2 -179.7(3) . . . . ?
F3 C20 S1 O2 -60.8(3) . . . . ?
F1 C20 S1 O2 60.6(4) . . . . ?
F2 C20 S1 O1 59.5(4) . . . . ?
F3 C20 S1 O1 178.4(3) . . . . ?
F1 C20 S1 O1 -60.2(4) . . . . ?
F2 C20 S1 O3 -58.9(3) . . . . ?
F3 C20 S1 O3 60.0(3) . . . . ?
F1 C20 S1 O3 -178.6(3) . . . . ?
F5 C21 S2 O5 56.0(3) . . . . ?
F6 C21 S2 O5 177.1(2) . . . . ?
F4 C21 S2 O5 -63.9(3) . . . . ?
F5 C21 S2 O4 176.6(3) . . . . ?
F6 C21 S2 O4 -62.3(3) . . . . ?
F4 C21 S2 O4 56.7(3) . . . . ?
F5 C21 S2 O6 -63.7(3) . . . . ?
F6 C21 S2 O6 57.4(3) . . . . ?
F4 C21 S2 O6 176.3(2) . . . . ?
